data_2220824
loop_
_publ_author_name
'Peng, Ju-Hua'
'Hao, Wen-Juan'
'Tu, Shu-Jiang'

_publ_section_title 2,2,7,7-Tetramethyl-1,2,3,6,7,8-hexahydrocinnolino[5,4,3-<i>cde</i>]cinnoline
_journal_coeditor_code HK2606
_journal_issue 2
_journal_name_full 'Acta Crystallographica Section E'
_journal_page_first o238
_journal_paper_doi 10.1107/S1600536808043912
_journal_volume 65
_journal_year 2009
_chemical_formula_iupac 'C16 H20 N4'
_chemical_formula_moiety 'C16 H20 N4'
_chemical_formula_sum 'C16 H20 N4'
_chemical_formula_weight 268.36
_chemical_melting_point_gt 562
_chemical_melting_point_lt 563
_chemical_name_systematic
;
2,2,7,7-Tetramethyl-1,2,3,6,7,8-hexahydrocinnolino[5,4,3-cde]cinnoline
;
_space_group_IT_number 14
_symmetry_cell_setting monoclinic
_symmetry_space_group_name_Hall '-P 2yn'
_symmetry_space_group_name_H-M 'P 1 21/n 1'
_atom_sites_solution_hydrogens geom
_atom_sites_solution_primary direct
_atom_sites_solution_secondary difmap
_cell_angle_alpha 90.00
_cell_angle_beta 95.462(5)
_cell_angle_gamma 90.00
_cell_formula_units_Z 4
_cell_length_a 12.819(4)
_cell_length_b 8.441(3)
_cell_length_c 13.310(4)
_cell_measurement_reflns_used 1230
_cell_measurement_temperature 298(2)
_cell_measurement_theta_max 23.229
_cell_measurement_theta_min 2.319
_cell_volume 1433.7(8)
_computing_cell_refinement 'SAINT (Bruker, 1998)'
_computing_data_collection 'SMART (Bruker, 1998)'
_computing_data_reduction 'SAINT (Bruker, 1998)'
_computing_molecular_graphics 'SHELXTL (Sheldrick, 2008)'
_computing_publication_material 'SHELXTL (Sheldrick, 2008)'
_computing_structure_refinement 'SHELXL97 (Sheldrick, 2008)'
_computing_structure_solution 'SHELXS97 (Sheldrick, 2008)'
_diffrn_ambient_temperature 298(2)
_diffrn_measured_fraction_theta_full 0.997
_diffrn_measured_fraction_theta_max 0.997
_diffrn_measurement_device_type 'Bruker SMART CCD area-detector'
_diffrn_measurement_method '\f and \w'
_diffrn_radiation_monochromator graphite
_diffrn_radiation_source 'fine-focus sealed tube'
_diffrn_radiation_type MoK\a
_diffrn_radiation_wavelength 0.71073
_diffrn_reflns_av_R_equivalents 0.0483
_diffrn_reflns_av_sigmaI/netI 0.1223
_diffrn_reflns_limit_h_max 15
_diffrn_reflns_limit_h_min -15
_diffrn_reflns_limit_k_max 10
_diffrn_reflns_limit_k_min -9
_diffrn_reflns_limit_l_max 14
_diffrn_reflns_limit_l_min -15
_diffrn_reflns_number 7218
_diffrn_reflns_theta_full 25.02
_diffrn_reflns_theta_max 25.02
_diffrn_reflns_theta_min 2.11
_exptl_absorpt_coefficient_mu 0.077
_exptl_absorpt_correction_T_max 0.9841
_exptl_absorpt_correction_T_min 0.9751
_exptl_absorpt_correction_type multi-scan
_exptl_absorpt_process_details '(SADABS; Bruker, 1998)'
_exptl_crystal_colour 'pale yellow'
_exptl_crystal_density_diffrn 1.243
_exptl_crystal_density_method 'not measured'
_exptl_crystal_description block
_exptl_crystal_F_000 576
_exptl_crystal_size_max 0.33
_exptl_crystal_size_mid 0.28
_exptl_crystal_size_min 0.21
_refine_diff_density_max 0.176
_refine_diff_density_min -0.201
_refine_ls_extinction_method none
_refine_ls_goodness_of_fit_ref 1.044
_refine_ls_hydrogen_treatment constr
_refine_ls_matrix_type full
_refine_ls_number_parameters 185
_refine_ls_number_reflns 2518
_refine_ls_number_restraints 0
_refine_ls_restrained_S_all 1.044
_refine_ls_R_factor_all 0.1079
_refine_ls_R_factor_gt 0.0521
_refine_ls_shift/su_max 0.000
_refine_ls_shift/su_mean 0.000
_refine_ls_structure_factor_coef Fsqd
_refine_ls_weighting_details 'calc w=1/[\s^2^(Fo^2^)+0.3048P] where P=(Fo^2^+2Fc^2^)/3'
_refine_ls_weighting_scheme calc
_refine_ls_wR_factor_gt 0.1342
_refine_ls_wR_factor_ref 0.1785
_reflns_number_gt 1416
_reflns_number_total 2518
_reflns_threshold_expression I>2\s(I)
_cod_data_source_file hk2606.cif
_cod_data_source_block I
_cod_original_sg_symbol_H-M 'P 21/n'
_cod_database_code 2220824
_cod_database_fobs_code 2220824

loop_
_symmetry_equiv_pos_as_xyz
'x, y, z'
'-x+1/2, y+1/2, -z+1/2'
'-x, -y, -z'
'x-1/2, -y-1/2, z-1/2'

loop_
_atom_site_type_symbol
_atom_site_label
_atom_site_fract_x
_atom_site_fract_y
_atom_site_fract_z
_atom_site_U_iso_or_equiv
_atom_site_adp_type
_atom_site_calc_flag
_atom_site_refinement_flags
_atom_site_occupancy
_atom_site_disorder_assembly
_atom_site_disorder_group
N N1 1.11488(18) 0.2369(3) 0.00759(19) 0.0510(7) Uani d . 1 . .
N N2 1.16426(18) 0.1239(3) -0.04672(19) 0.0513(7) Uani d . 1 . .
N N3 0.50653(19) 0.2577(3) -0.08920(17) 0.0469(6) Uani d . 1 . .
N N4 0.56253(19) 0.1517(3) -0.14224(17) 0.0470(6) Uani d . 1 . .
C C1 1.0250(2) 0.2044(3) 0.04438(19) 0.0394(7) Uani d . 1 . .
C C2 0.97626(18) 0.0553(3) 0.02796(18) 0.0350(7) Uani d . 1 . .
C C3 1.1205(2) -0.0146(3) -0.06568(19) 0.0408(7) Uani d . 1 . .
C C4 1.1709(2) -0.1336(3) -0.1275(2) 0.0522(8) Uani d . 1 . .
H H4A 1.2463 -0.1185 -0.1187 0.063 Uiso calc R 1 . .
H H4B 1.1479 -0.1161 -0.1982 0.063 Uiso calc R 1 . .
C C5 0.9742(2) 0.3236(4) 0.1053(2) 0.0483(8) Uani d . 1 . .
H H5A 0.9906 0.4287 0.0819 0.058 Uiso calc R 1 . .
H H5B 1.0030 0.3146 0.1752 0.058 Uiso calc R 1 . .
C C6 0.8543(2) 0.3047(3) 0.0998(2) 0.0456(7) Uani d . 1 . .
C C7 0.8054(2) 0.3422(4) -0.0065(2) 0.0602(9) Uani d . 1 . .
H H7A 0.8324 0.2704 -0.0536 0.090 Uiso calc R 1 . .
H H7B 0.8224 0.4490 -0.0237 0.090 Uiso calc R 1 . .
H H7C 0.7307 0.3308 -0.0091 0.090 Uiso calc R 1 . .
C C8 0.8112(3) 0.4183(4) 0.1746(3) 0.0705(10) Uani d . 1 . .
H H8A 0.7364 0.4078 0.1711 0.106 Uiso calc R 1 . .
H H8B 0.8290 0.5251 0.1582 0.106 Uiso calc R 1 . .
H H8C 0.8411 0.3935 0.2416 0.106 Uiso calc R 1 . .
C C9 0.4617(2) 0.2110(3) -0.00971(19) 0.0380(7) Uani d . 1 . .
C C10 0.47112(19) 0.0524(3) 0.02548(18) 0.0361(7) Uani d . 1 . .
C C11 0.5739(2) 0.0028(3) -0.11235(19) 0.0386(7) Uani d . 1 . .
C C12 0.6346(2) -0.1106(3) -0.1700(2) 0.0460(8) Uani d . 1 . .
H H12A 0.7083 -0.1023 -0.1463 0.055 Uiso calc R 1 . .
H H12B 0.6267 -0.0816 -0.2408 0.055 Uiso calc R 1 . .
C C13 0.3987(2) 0.3244(3) 0.0462(2) 0.0443(7) Uani d . 1 . .
H H13A 0.3267 0.3235 0.0162 0.053 Uiso calc R 1 . .
H H13B 0.4261 0.4306 0.0394 0.053 Uiso calc R 1 . .
C C14 0.4010(2) 0.2827(3) 0.1591(2) 0.0448(8) Uani d . 1 . .
C C15 0.5115(3) 0.3042(4) 0.2106(2) 0.0646(10) Uani d . 1 . .
H H15A 0.5326 0.4127 0.2047 0.097 Uiso calc R 1 . .
H H15B 0.5590 0.2368 0.1790 0.097 Uiso calc R 1 . .
H H15C 0.5124 0.2767 0.2807 0.097 Uiso calc R 1 . .
C C16 0.3261(3) 0.3920(4) 0.2079(2) 0.0652(10) Uani d . 1 . .
H H16A 0.3267 0.3663 0.2782 0.098 Uiso calc R 1 . .
H H16B 0.2566 0.3788 0.1754 0.098 Uiso calc R 1 . .
H H16C 0.3480 0.5000 0.2010 0.098 Uiso calc R 1 . .

loop_
_atom_site_aniso_label
_atom_site_aniso_U_11
_atom_site_aniso_U_22
_atom_site_aniso_U_33
_atom_site_aniso_U_12
_atom_site_aniso_U_13
_atom_site_aniso_U_23
N1 0.0418(15) 0.0440(15) 0.0675(17) -0.0085(12) 0.0070(13) -0.0044(13)
N2 0.0442(14) 0.0409(15) 0.0702(17) -0.0060(12) 0.0122(12) -0.0011(13)
N3 0.0583(16) 0.0392(14) 0.0445(14) -0.0001(12) 0.0117(12) 0.0062(11)
N4 0.0593(16) 0.0392(15) 0.0442(14) -0.0027(12) 0.0133(12) 0.0036(11)
C1 0.0385(16) 0.0370(17) 0.0416(16) -0.0029(13) -0.0025(13) 0.0016(13)
C2 0.0322(15) 0.0314(15) 0.0402(16) -0.0019(11) -0.0026(12) 0.0033(11)
C3 0.0413(16) 0.0387(17) 0.0424(16) -0.0017(14) 0.0045(13) 0.0057(13)
C4 0.0490(18) 0.050(2) 0.0595(19) 0.0021(15) 0.0164(15) 0.0029(15)
C5 0.0491(18) 0.0458(18) 0.0488(17) -0.0039(15) -0.0014(14) -0.0070(14)
C6 0.0457(17) 0.0406(17) 0.0507(17) 0.0024(14) 0.0067(14) -0.0028(14)
C7 0.055(2) 0.052(2) 0.071(2) 0.0062(16) -0.0062(16) 0.0042(17)
C8 0.068(2) 0.061(2) 0.084(3) 0.0038(19) 0.0189(19) -0.0165(19)
C9 0.0411(16) 0.0354(17) 0.0370(15) -0.0034(13) 0.0004(12) 0.0020(13)
C10 0.0367(15) 0.0380(17) 0.0331(15) -0.0046(12) 0.0008(11) 0.0016(11)
C11 0.0412(16) 0.0380(17) 0.0366(15) -0.0045(13) 0.0033(12) 0.0039(13)
C12 0.0470(17) 0.0492(19) 0.0429(16) 0.0018(14) 0.0091(13) 0.0031(14)
C13 0.0459(17) 0.0349(16) 0.0518(17) -0.0025(13) 0.0030(13) 0.0026(14)
C14 0.0489(18) 0.0416(18) 0.0438(16) 0.0031(14) 0.0053(14) -0.0027(13)
C15 0.064(2) 0.061(2) 0.065(2) -0.0014(18) -0.0099(17) -0.0108(18)
C16 0.081(2) 0.060(2) 0.057(2) 0.0161(19) 0.0187(18) -0.0003(17)

loop_
_atom_type_symbol
_atom_type_description
_atom_type_scat_dispersion_real
_atom_type_scat_dispersion_imag
_atom_type_scat_source
C C 0.0033 0.0016 'International Tables Vol C Tables 4.2.6.8 and 6.1.1.4'
H H 0.0000 0.0000 'International Tables Vol C Tables 4.2.6.8 and 6.1.1.4'
N N 0.0061 0.0033 'International Tables Vol C Tables 4.2.6.8 and 6.1.1.4'

loop_
_geom_angle_atom_site_label_1
_geom_angle_atom_site_label_2
_geom_angle_atom_site_label_3
_geom_angle_site_symmetry_1
_geom_angle_site_symmetry_3
_geom_angle
_geom_angle_publ_flag
C1 N1 N2 . . 120.5(2) ?
C3 N2 N1 . . 120.4(2) ?
C9 N3 N4 . . 120.4(2) ?
C11 N4 N3 . . 120.6(2) ?
N1 C1 C2 . . 121.0(2) ?
N1 C1 C5 . . 120.4(2) ?
C2 C1 C5 . . 118.6(2) ?
C2 C2 C1 3_755 . 118.5(3) ?
C2 C2 C3 3_755 3_755 118.3(3) ?
C1 C2 C3 . 3_755 123.2(2) ?
N2 C3 C2 . 3_755 121.2(2) ?
N2 C3 C4 . . 120.5(2) ?
C2 C3 C4 3_755 . 118.2(2) ?
C3 C4 C6 . 3_755 113.0(2) ?
C3 C4 H4A . . 109.0 ?
C6 C4 H4A 3_755 . 109.0 ?
C3 C4 H4B . . 109.0 ?
C6 C4 H4B 3_755 . 109.0 ?
H4A C4 H4B . . 107.8 ?
C1 C5 C6 . . 113.1(2) ?
C1 C5 H5A . . 109.0 ?
C6 C5 H5A . . 109.0 ?
C1 C5 H5B . . 109.0 ?
C6 C5 H5B . . 109.0 ?
H5A C5 H5B . . 107.8 ?
C8 C6 C7 . . 109.5(3) ?
C8 C6 C4 . 3_755 109.7(2) ?
C7 C6 C4 . 3_755 110.0(2) ?
C8 C6 C5 . . 109.0(2) ?
C7 C6 C5 . . 110.1(2) ?
C4 C6 C5 3_755 . 108.6(2) ?
C6 C7 H7A . . 109.5 ?
C6 C7 H7B . . 109.5 ?
H7A C7 H7B . . 109.5 ?
C6 C7 H7C . . 109.5 ?
H7A C7 H7C . . 109.5 ?
H7B C7 H7C . . 109.5 ?
C6 C8 H8A . . 109.5 ?
C6 C8 H8B . . 109.5 ?
H8A C8 H8B . . 109.5 ?
C6 C8 H8C . . 109.5 ?
H8A C8 H8C . . 109.5 ?
H8B C8 H8C . . 109.5 ?
N3 C9 C10 . . 121.3(2) ?
N3 C9 C13 . . 120.5(2) ?
C10 C9 C13 . . 118.2(2) ?
C10 C10 C11 3_655 3_655 118.1(3) ?
C10 C10 C9 3_655 . 118.5(3) ?
C11 C10 C9 3_655 . 123.4(2) ?
N4 C11 C10 . 3_655 121.0(2) ?
N4 C11 C12 . . 120.2(2) ?
C10 C11 C12 3_655 . 118.8(2) ?
C11 C12 C14 . 3_655 112.6(2) ?
C11 C12 H12A . . 109.1 ?
C14 C12 H12A 3_655 . 109.1 ?
C11 C12 H12B . . 109.1 ?
C14 C12 H12B 3_655 . 109.1 ?
H12A C12 H12B . . 107.8 ?
C9 C13 C14 . . 112.2(2) ?
C9 C13 H13A . . 109.2 ?
C14 C13 H13A . . 109.2 ?
C9 C13 H13B . . 109.2 ?
C14 C13 H13B . . 109.2 ?
H13A C13 H13B . . 107.9 ?
C16 C14 C15 . . 109.4(3) ?
C16 C14 C12 . 3_655 109.2(2) ?
C15 C14 C12 . 3_655 110.0(2) ?
C16 C14 C13 . . 108.9(2) ?
C15 C14 C13 . . 110.0(2) ?
C12 C14 C13 3_655 . 109.3(2) ?
C14 C15 H15A . . 109.5 ?
C14 C15 H15B . . 109.5 ?
H15A C15 H15B . . 109.5 ?
C14 C15 H15C . . 109.5 ?
H15A C15 H15C . . 109.5 ?
H15B C15 H15C . . 109.5 ?
C14 C16 H16A . . 109.5 ?
C14 C16 H16B . . 109.5 ?
H16A C16 H16B . . 109.5 ?
C14 C16 H16C . . 109.5 ?
H16A C16 H16C . . 109.5 ?
H16B C16 H16C . . 109.5 ?

loop_
_geom_bond_atom_site_label_1
_geom_bond_atom_site_label_2
_geom_bond_site_symmetry_2
_geom_bond_distance
_geom_bond_publ_flag
N1 C1 . 1.322(3) ?
N1 N2 . 1.386(3) ?
N2 C3 . 1.311(3) ?
N3 C9 . 1.312(3) ?
N3 N4 . 1.382(3) ?
N4 C11 . 1.323(4) ?
C1 C2 . 1.413(3) ?
C1 C5 . 1.482(4) ?
C2 C2 3_755 1.371(5) ?
C2 C3 3_755 1.423(3) ?
C3 C2 3_755 1.423(3) ?
C3 C4 . 1.485(4) ?
C4 C6 3_755 1.533(4) ?
C4 H4A . 0.9700 ?
C4 H4B . 0.9700 ?
C5 C6 . 1.540(4) ?
C5 H5A . 0.9700 ?
C5 H5B . 0.9700 ?
C6 C8 . 1.524(4) ?
C6 C7 . 1.525(4) ?
C6 C4 3_755 1.533(4) ?
C7 H7A . 0.9600 ?
C7 H7B . 0.9600 ?
C7 H7C . 0.9600 ?
C8 H8A . 0.9600 ?
C8 H8B . 0.9600 ?
C8 H8C . 0.9600 ?
C9 C10 . 1.420(4) ?
C9 C13 . 1.495(4) ?
C10 C10 3_655 1.373(5) ?
C10 C11 3_655 1.419(3) ?
C11 C10 3_655 1.419(3) ?
C11 C12 . 1.491(4) ?
C12 C14 3_655 1.534(4) ?
C12 H12A . 0.9700 ?
C12 H12B . 0.9700 ?
C13 C14 . 1.541(4) ?
C13 H13A . 0.9700 ?
C13 H13B . 0.9700 ?
C14 C16 . 1.521(4) ?
C14 C15 . 1.525(4) ?
C14 C12 3_655 1.534(4) ?
C15 H15A . 0.9600 ?
C15 H15B . 0.9600 ?
C15 H15C . 0.9600 ?
C16 H16A . 0.9600 ?
C16 H16B . 0.9600 ?
C16 H16C . 0.9600 ?
